data_4063436
loop_
_publ_author_name
'Volpe, Emily C.'
'Wolczanski, Peter T.'
'Lobkovsky, Emil B.'

_publ_section_title
;
 Aryl-Containing Pyridine-Imine and Azaallyl Chelates of Iron toward
 Strong Field Coordination Compounds
;
_journal_issue 2
_journal_name_full Organometallics
_journal_page_first 364
_journal_paper_doi 10.1021/om900793c
_journal_volume 29
_journal_year 2010
_chemical_formula_moiety 'C23 H38 Fe N P3, C F3 O3 S'
_chemical_formula_sum 'C24 H38 F3 Fe N O3 P3 S'
_chemical_formula_weight 626.37
_chemical_name_systematic
; 
 ? 
;
_space_group_IT_number 14
_symmetry_cell_setting monoclinic
_symmetry_space_group_name_Hall '-P 2ybc'
_symmetry_space_group_name_H-M 'P 1 21/c 1'
_atom_sites_solution_hydrogens mixed
_atom_sites_solution_primary direct
_atom_sites_solution_secondary difmap
_audit_creation_method SHELXL-97
_cell_angle_alpha 90.00
_cell_angle_beta 93.2550(10)
_cell_angle_gamma 90.00
_cell_formula_units_Z 8
_cell_length_a 24.1590(6)
_cell_length_b 12.6587(3)
_cell_length_c 18.8974(4)
_cell_measurement_reflns_used 8876
_cell_measurement_temperature 173(2)
_cell_measurement_theta_max 26.10
_cell_measurement_theta_min 2.53
_cell_volume 5769.9(2)
_computing_cell_refinement 'Bruker SAINT+'
_computing_data_collection 'Bruker APEX2'
_computing_data_reduction 'Bruker SAINT+'
_computing_molecular_graphics 'Bruker SHELXTL'
_computing_publication_material 'Bruker SHELXTL'
_computing_structure_refinement 'SHELXL-97 (Sheldrick, 1997)'
_computing_structure_solution 'SHELXS-97 (Sheldrick, 1990)'
_diffrn_ambient_temperature 173(2)
_diffrn_measured_fraction_theta_full 1.000
_diffrn_measured_fraction_theta_max 1.000
_diffrn_measurement_device_type 'Bruker X8 APEX II diffractometer'
_diffrn_measurement_method 'phi and omega scans'
_diffrn_radiation_monochromator graphite
_diffrn_radiation_source 'fine-focus sealed tube'
_diffrn_radiation_type MoK\a
_diffrn_radiation_wavelength 0.71073
_diffrn_reflns_av_R_equivalents 0.0568
_diffrn_reflns_av_sigmaI/netI 0.0649
_diffrn_reflns_limit_h_max 32
_diffrn_reflns_limit_h_min -32
_diffrn_reflns_limit_k_max 16
_diffrn_reflns_limit_k_min -15
_diffrn_reflns_limit_l_max 25
_diffrn_reflns_limit_l_min -19
_diffrn_reflns_number 48646
_diffrn_reflns_theta_full 28.28
_diffrn_reflns_theta_max 28.28
_diffrn_reflns_theta_min 1.69
_diffrn_standards_number 0
_exptl_absorpt_coefficient_mu 0.807
_exptl_absorpt_correction_T_max 0.9236
_exptl_absorpt_correction_T_min 0.6883
_exptl_absorpt_correction_type multi-scan
_exptl_absorpt_process_details SADABS
_exptl_crystal_colour black
_exptl_crystal_density_diffrn 1.442
_exptl_crystal_density_method 'not measured'
_exptl_crystal_description block
_exptl_crystal_F_000 2616
_exptl_crystal_size_max 0.50
_exptl_crystal_size_mid 0.25
_exptl_crystal_size_min 0.10
_refine_diff_density_max 0.469
_refine_diff_density_min -0.459
_refine_diff_density_rms 0.076
_refine_ls_extinction_method none
_refine_ls_goodness_of_fit_ref 1.037
_refine_ls_hydrogen_treatment mixed
_refine_ls_matrix_type full
_refine_ls_number_parameters 755
_refine_ls_number_reflns 14326
_refine_ls_number_restraints 0
_refine_ls_restrained_S_all 1.037
_refine_ls_R_factor_all 0.0730
_refine_ls_R_factor_gt 0.0418
_refine_ls_shift/su_max 0.005
_refine_ls_shift/su_mean 0.000
_refine_ls_structure_factor_coef Fsqd
_refine_ls_weighting_details 'calc w=1/[\s^2^(Fo^2^)+(0.0426P)^2^+0.3446P] where P=(Fo^2^+2Fc^2^)/3'
_refine_ls_weighting_scheme calc
_refine_ls_wR_factor_gt 0.0916
_refine_ls_wR_factor_ref 0.1041
_reflns_number_gt 9881
_reflns_number_total 14326
_reflns_threshold_expression >2sigma(I)
_cod_data_source_file om900793c_si_002.cif
_cod_data_source_block ev14
_cod_depositor_comments
;
The following automatic conversions were performed:

'_symmetry_cell_setting' value 'Monoclinic' changed to 'monoclinic'
according to the built-in table from CIF Core dictionary named
'cif_core.dic' version 2.4.1 from 2010-06-29.

Automatic conversion script
Id: cif_fix_values 1673 2011-04-08 12:14:43Z adriana 
;
_cod_original_sg_symbol_H-M P2(1)/c
_cod_database_code 4063436

loop_
_symmetry_equiv_pos_as_xyz
'x, y, z'
'-x, y+1/2, -z+1/2'
'-x, -y, -z'
'x, -y-1/2, z-1/2'

loop_
_atom_site_label
_atom_site_type_symbol
_atom_site_fract_x
_atom_site_fract_y
_atom_site_fract_z
_atom_site_U_iso_or_equiv
_atom_site_adp_type
_atom_site_occupancy
_atom_site_symmetry_multiplicity
_atom_site_calc_flag
_atom_site_refinement_flags
_atom_site_disorder_assembly
_atom_site_disorder_group
Fe1 Fe 0.386315(11) 0.71530(2) 0.365919(15) 0.02074(7) Uani 1 1 d . . .
Fe2 Fe 0.104280(10) 0.23383(2) 0.307532(13) 0.01623(6) Uani 1 1 d . . .
S1 S 0.65217(2) 0.84087(4) 0.37393(3) 0.03034(13) Uani 1 1 d . . .
S2 S 0.12323(2) 0.72735(4) 0.05927(3) 0.02822(12) Uani 1 1 d . . .
P1 P 0.30111(2) 0.73238(4) 0.41297(3) 0.02458(12) Uani 1 1 d . . .
P2 P 0.43196(2) 0.78973(5) 0.46347(3) 0.03037(14) Uani 1 1 d . . .
P3 P 0.46848(2) 0.65986(4) 0.32081(3) 0.02618(13) Uani 1 1 d . . .
P4 P 0.08637(2) 0.11562(4) 0.39707(3) 0.01988(11) Uani 1 1 d . . .
P5 P 0.17332(2) 0.13122(4) 0.26810(3) 0.02131(12) Uani 1 1 d . . .
P6 P 0.12880(2) 0.37644(4) 0.24049(3) 0.01989(11) Uani 1 1 d . . .
F1 F 0.73159(8) 0.96098(14) 0.42627(10) 0.0900(6) Uani 1 1 d . . .
F2 F 0.68336(8) 0.89356(13) 0.50427(8) 0.0720(5) Uani 1 1 d . . .
F3 F 0.74104(7) 0.79804(14) 0.45391(9) 0.0826(6) Uani 1 1 d . . .
F4 F 0.15215(6) 0.73403(11) 0.19573(7) 0.0462(4) Uani 1 1 d . . .
F5 F 0.21013(6) 0.65303(11) 0.13273(8) 0.0515(4) Uani 1 1 d . . .
F6 F 0.20591(5) 0.82226(10) 0.13105(7) 0.0405(3) Uani 1 1 d . . .
O1 O 0.68504(7) 0.81051(15) 0.31664(9) 0.0527(5) Uani 1 1 d . . .
O2 O 0.62133(7) 0.93635(14) 0.36329(9) 0.0541(5) Uani 1 1 d . . .
O3 O 0.62250(7) 0.75548(14) 0.40368(10) 0.0579(5) Uani 1 1 d . . .
O4 O 0.15631(6) 0.72483(13) -0.00171(8) 0.0402(4) Uani 1 1 d . . .
O5 O 0.09157(6) 0.82219(12) 0.06750(8) 0.0382(4) Uani 1 1 d . . .
O6 O 0.09439(6) 0.63098(12) 0.07415(8) 0.0393(4) Uani 1 1 d . . .
N1 N 0.34999(7) 0.66111(13) 0.27937(8) 0.0251(4) Uani 1 1 d . . .
N2 N 0.04009(6) 0.31059(12) 0.33736(8) 0.0191(4) Uani 1 1 d . . .
C1 C 0.37720(8) 0.56154(16) 0.39410(11) 0.0252(5) Uani 1 1 d . . .
C2 C 0.39029(9) 0.50357(18) 0.45579(12) 0.0352(6) Uani 1 1 d . . .
H2 H 0.4056(9) 0.5396(17) 0.4975(11) 0.038(6) Uiso 1 1 d . . .
C3 C 0.37953(10) 0.39591(19) 0.46108(14) 0.0437(7) Uani 1 1 d . . .
H3 H 0.3880(10) 0.3662(19) 0.5041(13) 0.053(8) Uiso 1 1 d . . .
C4 C 0.35656(10) 0.34089(19) 0.40346(15) 0.0449(7) Uani 1 1 d . . .
H4 H 0.3509(9) 0.2703(18) 0.4057(12) 0.040(7) Uiso 1 1 d . . .
C5 C 0.34262(9) 0.39267(18) 0.34126(13) 0.0365(6) Uani 1 1 d . . .
H5 H 0.3254(9) 0.3574(17) 0.3013(12) 0.042(7) Uiso 1 1 d . . .
C6 C 0.35202(8) 0.50131(15) 0.33748(11) 0.0251(5) Uani 1 1 d . . .
C7 C 0.33764(8) 0.56196(17) 0.27473(11) 0.0274(5) Uani 1 1 d . . .
H7 H 0.3216(8) 0.5351(16) 0.2339(10) 0.031(6) Uiso 1 1 d . . .
C8 C 0.33892(10) 0.73223(19) 0.21916(12) 0.0380(6) Uani 1 1 d . . .
H8B H 0.3007(9) 0.7236(16) 0.2030(11) 0.031(6) Uiso 1 1 d . . .
H8A H 0.3628(10) 0.7093(19) 0.1798(13) 0.057(8) Uiso 1 1 d . . .
C9 C 0.35393(8) 0.84169(18) 0.24279(12) 0.0324(5) Uani 1 1 d . . .
C10 C 0.34279(9) 0.9266(2) 0.19715(13) 0.0419(6) Uani 1 1 d . . .
H10 H 0.3247(9) 0.9157(18) 0.1501(12) 0.042(7) Uiso 1 1 d . . .
C11 C 0.35676(10) 1.0284(2) 0.21919(14) 0.0476(7) Uani 1 1 d . . .
H11 H 0.3501(9) 1.0766(17) 0.1874(11) 0.033(6) Uiso 1 1 d . . .
C12 C 0.38045(10) 1.04411(19) 0.28566(15) 0.0435(7) Uani 1 1 d . . .
H12 H 0.3878(9) 1.1108(18) 0.3048(11) 0.039(7) Uiso 1 1 d . . .
C13 C 0.39111(9) 0.95913(18) 0.33085(13) 0.0369(6) Uani 1 1 d . . .
H13 H 0.4093(9) 0.9719(17) 0.3740(11) 0.034(6) Uiso 1 1 d . . .
C14 C 0.37852(8) 0.85412(16) 0.31190(12) 0.0291(5) Uani 1 1 d . . .
C15 C 0.29324(9) 0.68520(19) 0.50278(11) 0.0368(6) Uani 1 1 d . . .
H15A H 0.2557 0.7012 0.5169 0.055 Uiso 1 1 calc R . .
H15B H 0.3204 0.7203 0.5353 0.055 Uiso 1 1 calc R . .
H15C H 0.2993 0.6087 0.5046 0.055 Uiso 1 1 calc R . .
C16 C 0.24424(9) 0.66192(19) 0.36689(12) 0.0387(6) Uani 1 1 d . . .
H16A H 0.2526 0.5862 0.3666 0.058 Uiso 1 1 calc R . .
H16B H 0.2395 0.6877 0.3180 0.058 Uiso 1 1 calc R . .
H16C H 0.2100 0.6739 0.3912 0.058 Uiso 1 1 calc R . .
C17 C 0.27178(9) 0.86496(17) 0.41339(14) 0.0413(6) Uani 1 1 d . . .
H17A H 0.2365 0.8635 0.4364 0.062 Uiso 1 1 calc R . .
H17B H 0.2655 0.8900 0.3645 0.062 Uiso 1 1 calc R . .
H17C H 0.2976 0.9127 0.4394 0.062 Uiso 1 1 calc R . .
C18 C 0.49678(9) 0.86059(19) 0.44933(13) 0.0425(6) Uani 1 1 d . . .
H18A H 0.5100 0.8952 0.4935 0.064 Uiso 1 1 calc R . .
H18B H 0.4901 0.9139 0.4122 0.064 Uiso 1 1 calc R . .
H18C H 0.5248 0.8104 0.4347 0.064 Uiso 1 1 calc R . .
C19 C 0.39720(10) 0.8917(2) 0.51410(13) 0.0462(7) Uani 1 1 d . . .
H19A H 0.3634 0.8623 0.5325 0.069 Uiso 1 1 calc R . .
H19B H 0.3876 0.9518 0.4831 0.069 Uiso 1 1 calc R . .
H19C H 0.4221 0.9154 0.5537 0.069 Uiso 1 1 calc R . .
C20 C 0.45636(11) 0.7080(2) 0.53890(12) 0.0475(7) Uani 1 1 d . . .
H20A H 0.4780 0.7516 0.5732 0.071 Uiso 1 1 calc R . .
H20B H 0.4797 0.6508 0.5223 0.071 Uiso 1 1 calc R . .
H20C H 0.4244 0.6779 0.5615 0.071 Uiso 1 1 calc R . .
C21 C 0.51813(9) 0.59279(18) 0.38123(13) 0.0371(6) Uani 1 1 d . . .
H21A H 0.5000 0.5328 0.4032 0.056 Uiso 1 1 calc R . .
H21B H 0.5318 0.6421 0.4182 0.056 Uiso 1 1 calc R . .
H21C H 0.5493 0.5673 0.3549 0.056 Uiso 1 1 calc R . .
C22 C 0.46253(9) 0.5632(2) 0.24929(13) 0.0470(7) Uani 1 1 d . . .
H22A H 0.4996 0.5455 0.2342 0.070 Uiso 1 1 calc R . .
H22B H 0.4403 0.5928 0.2091 0.070 Uiso 1 1 calc R . .
H22C H 0.4446 0.4992 0.2660 0.070 Uiso 1 1 calc R . .
C23 C 0.50807(9) 0.76271(18) 0.27887(13) 0.0375(6) Uani 1 1 d . . .
H23A H 0.5179 0.8181 0.3136 0.056 Uiso 1 1 calc R . .
H23B H 0.4856 0.7932 0.2392 0.056 Uiso 1 1 calc R . .
H23C H 0.5419 0.7321 0.2613 0.056 Uiso 1 1 calc R . .
C24 C 0.14106(8) 0.32224(14) 0.38818(10) 0.0211(4) Uani 1 1 d . . .
C25 C 0.19556(8) 0.33238(16) 0.41641(11) 0.0271(5) Uani 1 1 d . . .
H25 H 0.2248(9) 0.2975(16) 0.3975(11) 0.031(6) Uiso 1 1 d . . .
C26 C 0.20984(9) 0.40360(17) 0.47072(12) 0.0330(5) Uani 1 1 d . . .
H26 H 0.2472(8) 0.4048(16) 0.4900(10) 0.029(6) Uiso 1 1 d . . .
C27 C 0.17055(10) 0.46811(17) 0.49897(11) 0.0329(6) Uani 1 1 d . . .
H27 H 0.1813(11) 0.516(2) 0.5357(14) 0.073(9) Uiso 1 1 d . . .
C28 C 0.11632(9) 0.46050(16) 0.47367(11) 0.0279(5) Uani 1 1 d . . .
H28 H 0.0890(8) 0.5011(15) 0.4910(10) 0.020(5) Uiso 1 1 d . . .
C29 C 0.10177(8) 0.38839(15) 0.41901(10) 0.0225(5) Uani 1 1 d . . .
C30 C 0.04606(8) 0.37711(15) 0.38927(11) 0.0239(5) Uani 1 1 d . . .
H30 H 0.0154(9) 0.4131(16) 0.4073(11) 0.035(6) Uiso 1 1 d . . .
C31 C -0.01361(8) 0.29118(17) 0.30131(11) 0.0260(5) Uani 1 1 d . . .
H31B H -0.0338(8) 0.3578(16) 0.2949(10) 0.027(6) Uiso 1 1 d . . .
H31A H -0.0355(9) 0.2495(16) 0.3319(11) 0.031(6) Uiso 1 1 d . . .
C32 C -0.00369(8) 0.23589(15) 0.23366(10) 0.0205(4) Uani 1 1 d . . .
C33 C -0.04560(8) 0.23223(16) 0.17982(11) 0.0266(5) Uani 1 1 d . . .
H33 H -0.0799(8) 0.2643(15) 0.1893(10) 0.026(6) Uiso 1 1 d . . .
C34 C -0.03661(9) 0.18082(16) 0.11688(11) 0.0303(5) Uani 1 1 d . . .
H34 H -0.0647(8) 0.1839(16) 0.0792(10) 0.028(6) Uiso 1 1 d . . .
C35 C 0.01351(9) 0.13073(16) 0.10931(11) 0.0291(5) Uani 1 1 d . . .
H35 H 0.0221(9) 0.0927(16) 0.0659(11) 0.035(6) Uiso 1 1 d . . .
C36 C 0.05487(8) 0.13425(16) 0.16363(11) 0.0266(5) Uani 1 1 d . . .
H36 H 0.0879(7) 0.1019(14) 0.1538(9) 0.013(5) Uiso 1 1 d . . .
C37 C 0.04889(8) 0.18879(15) 0.22738(10) 0.0211(4) Uani 1 1 d . . .
C38 C 0.14427(9) 0.05425(17) 0.44692(11) 0.0313(5) Uani 1 1 d . . .
H38A H 0.1668 0.1089 0.4714 0.047 Uiso 1 1 calc R . .
H38B H 0.1671 0.0155 0.4144 0.047 Uiso 1 1 calc R . .
H38C H 0.1302 0.0052 0.4818 0.047 Uiso 1 1 calc R . .
C39 C 0.04806(9) 0.16488(16) 0.47026(10) 0.0277(5) Uani 1 1 d . . .
H39A H 0.0425 0.1074 0.5039 0.042 Uiso 1 1 calc R . .
H39B H 0.0120 0.1917 0.4521 0.042 Uiso 1 1 calc R . .
H39C H 0.0691 0.2220 0.4943 0.042 Uiso 1 1 calc R . .
C40 C 0.04115(9) 0.00653(16) 0.36829(12) 0.0340(6) Uani 1 1 d . . .
H40A H 0.0417 -0.0477 0.4054 0.051 Uiso 1 1 calc R . .
H40B H 0.0543 -0.0240 0.3246 0.051 Uiso 1 1 calc R . .
H40C H 0.0032 0.0327 0.3594 0.051 Uiso 1 1 calc R . .
C41 C 0.20021(9) 0.15047(17) 0.18015(11) 0.0299(5) Uani 1 1 d . . .
H41A H 0.2272 0.0949 0.1712 0.045 Uiso 1 1 calc R . .
H41B H 0.2183 0.2196 0.1783 0.045 Uiso 1 1 calc R . .
H41C H 0.1695 0.1472 0.1440 0.045 Uiso 1 1 calc R . .
C42 C 0.15822(9) -0.01065(16) 0.26200(12) 0.0324(5) Uani 1 1 d . . .
H42A H 0.1897 -0.0475 0.2427 0.049 Uiso 1 1 calc R . .
H42B H 0.1250 -0.0219 0.2308 0.049 Uiso 1 1 calc R . .
H42C H 0.1519 -0.0383 0.3093 0.049 Uiso 1 1 calc R . .
C43 C 0.24025(8) 0.12799(17) 0.31831(12) 0.0305(5) Uani 1 1 d . . .
H43A H 0.2343 0.1170 0.3687 0.046 Uiso 1 1 calc R . .
H43B H 0.2596 0.1952 0.3122 0.046 Uiso 1 1 calc R . .
H43C H 0.2627 0.0700 0.3009 0.046 Uiso 1 1 calc R . .
C44 C 0.20019(8) 0.42188(16) 0.24745(11) 0.0290(5) Uani 1 1 d . . .
H44A H 0.2042 0.4831 0.2164 0.044 Uiso 1 1 calc R . .
H44B H 0.2247 0.3650 0.2331 0.044 Uiso 1 1 calc R . .
H44C H 0.2102 0.4421 0.2966 0.044 Uiso 1 1 calc R . .
C45 C 0.09274(9) 0.49826(16) 0.25999(12) 0.0314(5) Uani 1 1 d . . .
H45A H 0.1041 0.5218 0.3080 0.047 Uiso 1 1 calc R . .
H45B H 0.0526 0.4858 0.2566 0.047 Uiso 1 1 calc R . .
H45C H 0.1021 0.5528 0.2258 0.047 Uiso 1 1 calc R . .
C46 C 0.11357(9) 0.36995(17) 0.14507(10) 0.0310(5) Uani 1 1 d . . .
H46A H 0.1243 0.4366 0.1233 0.047 Uiso 1 1 calc R . .
H46B H 0.0738 0.3582 0.1353 0.047 Uiso 1 1 calc R . .
H46C H 0.1344 0.3116 0.1252 0.047 Uiso 1 1 calc R . .
C47 C 0.70458(11) 0.87513(19) 0.44259(13) 0.0439(7) Uani 1 1 d . . .
C48 C 0.17533(9) 0.73439(17) 0.13305(12) 0.0301(5) Uani 1 1 d . . .

loop_
_atom_site_aniso_label
_atom_site_aniso_U_11
_atom_site_aniso_U_22
_atom_site_aniso_U_33
_atom_site_aniso_U_23
_atom_site_aniso_U_13
_atom_site_aniso_U_12
Fe1 0.01849(13) 0.02227(14) 0.02154(15) -0.00057(12) 0.00181(11) -0.00034(11)
Fe2 0.01740(12) 0.01599(13) 0.01532(13) -0.00087(11) 0.00124(10) 0.00044(10)
S1 0.0265(2) 0.0336(3) 0.0309(3) 0.0046(2) 0.0015(2) 0.0000(2)
S2 0.0231(2) 0.0335(3) 0.0286(3) 0.0044(2) 0.0056(2) 0.0014(2)
P1 0.0200(2) 0.0272(3) 0.0269(3) -0.0012(2) 0.0043(2) 0.0002(2)
P2 0.0268(3) 0.0323(3) 0.0320(3) -0.0078(3) 0.0015(2) -0.0026(2)
P3 0.0195(2) 0.0286(3) 0.0306(3) -0.0057(2) 0.0031(2) -0.0014(2)
P4 0.0216(2) 0.0189(2) 0.0191(3) 0.0009(2) 0.0011(2) -0.0015(2)
P5 0.0208(2) 0.0195(2) 0.0240(3) -0.0036(2) 0.0045(2) 0.0012(2)
P6 0.0226(2) 0.0187(2) 0.0184(2) 0.0012(2) 0.0019(2) -0.0005(2)
F1 0.0908(12) 0.0828(12) 0.0930(14) 0.0049(11) -0.0253(11) -0.0531(11)
F2 0.1182(14) 0.0611(10) 0.0350(8) -0.0082(8) -0.0099(9) 0.0165(10)
F3 0.0731(10) 0.0827(12) 0.0867(12) -0.0161(10) -0.0434(10) 0.0366(10)
F4 0.0514(8) 0.0603(9) 0.0275(7) 0.0083(6) 0.0073(6) -0.0104(7)
F5 0.0415(7) 0.0428(8) 0.0684(10) 0.0028(7) -0.0133(7) 0.0151(7)
F6 0.0424(7) 0.0401(7) 0.0393(7) -0.0017(6) 0.0053(6) -0.0138(6)
O1 0.0481(10) 0.0734(12) 0.0372(10) -0.0049(9) 0.0087(8) 0.0131(10)
O2 0.0584(11) 0.0530(11) 0.0502(11) 0.0068(9) -0.0042(9) 0.0233(9)
O3 0.0523(11) 0.0580(11) 0.0633(12) 0.0225(10) 0.0018(10) -0.0211(9)
O4 0.0316(8) 0.0603(11) 0.0296(8) -0.0011(8) 0.0111(7) 0.0019(8)
O5 0.0376(8) 0.0363(9) 0.0419(9) 0.0140(7) 0.0133(7) 0.0138(7)
O6 0.0328(8) 0.0357(9) 0.0495(10) 0.0035(8) 0.0039(7) -0.0063(7)
N1 0.0233(8) 0.0326(9) 0.0194(8) -0.0006(7) 0.0009(7) 0.0025(7)
N2 0.0212(7) 0.0198(8) 0.0167(8) 0.0017(7) 0.0028(6) 0.0025(7)
C1 0.0210(9) 0.0239(10) 0.0309(11) 0.0023(9) 0.0025(9) -0.0005(8)
C2 0.0333(11) 0.0356(13) 0.0356(13) 0.0054(10) -0.0066(10) -0.0040(10)
C3 0.0376(12) 0.0384(13) 0.0540(16) 0.0207(12) -0.0084(12) -0.0070(11)
C4 0.0382(13) 0.0265(12) 0.0693(18) 0.0084(12) -0.0010(13) -0.0062(11)
C5 0.0319(11) 0.0309(12) 0.0463(14) -0.0029(11) -0.0003(11) -0.0074(10)
C6 0.0215(9) 0.0243(10) 0.0298(11) -0.0038(9) 0.0026(8) -0.0002(8)
C7 0.0217(10) 0.0370(12) 0.0232(11) -0.0083(9) 0.0002(9) -0.0039(9)
C8 0.0427(13) 0.0454(14) 0.0253(12) 0.0077(11) -0.0043(10) 0.0005(12)
C9 0.0246(10) 0.0370(12) 0.0362(12) 0.0114(10) 0.0082(9) 0.0031(9)
C10 0.0317(12) 0.0534(15) 0.0415(14) 0.0202(12) 0.0087(11) 0.0095(11)
C11 0.0377(13) 0.0422(14) 0.0652(17) 0.0303(13) 0.0218(12) 0.0135(11)
C12 0.0319(12) 0.0301(12) 0.0706(18) 0.0106(13) 0.0197(12) 0.0021(10)
C13 0.0302(11) 0.0292(12) 0.0519(15) 0.0016(11) 0.0078(11) 0.0000(10)
C14 0.0211(9) 0.0290(11) 0.0381(12) 0.0048(10) 0.0084(9) 0.0032(9)
C15 0.0324(11) 0.0499(14) 0.0291(12) 0.0051(11) 0.0118(10) 0.0003(11)
C16 0.0240(10) 0.0518(15) 0.0402(13) -0.0085(12) 0.0017(10) -0.0038(10)
C17 0.0311(11) 0.0345(13) 0.0593(16) 0.0002(12) 0.0124(11) 0.0102(10)
C18 0.0311(11) 0.0414(13) 0.0550(16) -0.0156(12) 0.0018(11) -0.0107(11)
C19 0.0430(14) 0.0480(15) 0.0479(15) -0.0226(12) 0.0066(12) -0.0046(12)
C20 0.0542(15) 0.0533(16) 0.0334(13) -0.0067(12) -0.0103(12) -0.0079(13)
C21 0.0263(11) 0.0342(12) 0.0509(15) 0.0037(11) 0.0030(10) 0.0044(10)
C22 0.0308(12) 0.0599(16) 0.0512(15) -0.0284(13) 0.0109(11) -0.0064(12)
C23 0.0278(11) 0.0429(13) 0.0426(14) 0.0030(11) 0.0092(10) -0.0033(10)
C24 0.0276(10) 0.0158(9) 0.0197(10) -0.0005(8) -0.0001(8) -0.0012(8)
C25 0.0277(10) 0.0235(10) 0.0297(11) -0.0033(9) -0.0023(9) -0.0006(9)
C26 0.0385(12) 0.0285(11) 0.0305(12) -0.0009(10) -0.0112(10) -0.0081(10)
C27 0.0533(14) 0.0243(11) 0.0209(11) -0.0037(9) -0.0006(10) -0.0079(10)
C28 0.0443(12) 0.0183(10) 0.0216(11) -0.0013(9) 0.0076(10) -0.0001(9)
C29 0.0330(10) 0.0177(9) 0.0170(9) 0.0015(8) 0.0033(8) -0.0002(8)
C30 0.0297(10) 0.0187(10) 0.0239(10) 0.0006(8) 0.0077(9) 0.0069(9)
C31 0.0201(9) 0.0315(11) 0.0263(11) 0.0010(9) 0.0016(8) 0.0068(9)
C32 0.0215(9) 0.0221(10) 0.0179(9) 0.0043(8) 0.0004(8) -0.0052(8)
C33 0.0236(10) 0.0238(10) 0.0316(12) 0.0057(9) -0.0047(9) -0.0033(9)
C34 0.0359(11) 0.0284(11) 0.0250(11) 0.0060(9) -0.0114(9) -0.0117(9)
C35 0.0405(12) 0.0280(11) 0.0187(10) -0.0014(9) 0.0016(9) -0.0148(10)
C36 0.0262(10) 0.0282(11) 0.0261(11) -0.0058(9) 0.0066(9) -0.0033(9)
C37 0.0217(9) 0.0215(10) 0.0203(10) 0.0015(8) 0.0019(8) -0.0057(8)
C38 0.0313(11) 0.0335(12) 0.0288(12) 0.0093(10) 0.0006(9) 0.0067(10)
C39 0.0331(11) 0.0309(11) 0.0194(10) 0.0049(9) 0.0050(9) -0.0014(9)
C40 0.0400(12) 0.0308(12) 0.0314(12) 0.0001(10) 0.0023(10) -0.0145(10)
C41 0.0302(10) 0.0321(12) 0.0285(11) -0.0033(9) 0.0108(9) -0.0006(9)
C42 0.0358(11) 0.0231(11) 0.0390(13) -0.0067(10) 0.0085(10) 0.0003(9)
C43 0.0208(9) 0.0319(11) 0.0388(13) -0.0029(10) 0.0025(9) 0.0048(9)
C44 0.0310(11) 0.0269(11) 0.0296(12) 0.0024(9) 0.0041(9) -0.0063(9)
C45 0.0390(12) 0.0227(11) 0.0333(12) 0.0091(9) 0.0082(10) 0.0060(9)
C46 0.0438(12) 0.0294(11) 0.0197(10) 0.0032(9) 0.0000(10) -0.0022(10)
C47 0.0530(15) 0.0358(13) 0.0413(15) -0.0029(12) -0.0116(12) -0.0010(12)
C48 0.0297(10) 0.0281(11) 0.0328(12) 0.0024(10) 0.0052(9) -0.0003(9)

loop_
_atom_type_symbol
_atom_type_description
_atom_type_scat_dispersion_real
_atom_type_scat_dispersion_imag
_atom_type_scat_source
C C 0.0033 0.0016 'International Tables Vol C Tables 4.2.6.8 and 6.1.1.4'
H H 0.0000 0.0000 'International Tables Vol C Tables 4.2.6.8 and 6.1.1.4'
N N 0.0061 0.0033 'International Tables Vol C Tables 4.2.6.8 and 6.1.1.4'
O O 0.0106 0.0060 'International Tables Vol C Tables 4.2.6.8 and 6.1.1.4'
F F 0.0171 0.0103 'International Tables Vol C Tables 4.2.6.8 and 6.1.1.4'
P P 0.1023 0.0942 'International Tables Vol C Tables 4.2.6.8 and 6.1.1.4'
S S 0.1246 0.1234 'International Tables Vol C Tables 4.2.6.8 and 6.1.1.4'
Fe Fe 0.3463 0.8444 'International Tables Vol C Tables 4.2.6.8 and 6.1.1.4'

loop_
_geom_angle_atom_site_label_1
_geom_angle_atom_site_label_2
_geom_angle_atom_site_label_3
_geom_angle
_geom_angle_site_symmetry_1
_geom_angle_site_symmetry_3
_geom_angle_publ_flag
N1 Fe1 C1 80.30(8) . . ?
N1 Fe1 C14 81.82(8) . . ?
C1 Fe1 C14 161.70(8) . . ?
N1 Fe1 P2 175.66(5) . . ?
C1 Fe1 P2 103.70(6) . . ?
C14 Fe1 P2 94.30(6) . . ?
N1 Fe1 P1 89.26(5) . . ?
C1 Fe1 P1 82.88(6) . . ?
C14 Fe1 P1 93.06(6) . . ?
P2 Fe1 P1 92.90(2) . . ?
N1 Fe1 P3 86.48(5) . . ?
C1 Fe1 P3 85.07(6) . . ?
C14 Fe1 P3 97.70(6) . . ?
P2 Fe1 P3 92.14(2) . . ?
P1 Fe1 P3 167.73(2) . . ?
N2 Fe2 C37 81.64(7) . . ?
N2 Fe2 C24 80.25(7) . . ?
C37 Fe2 C24 160.04(8) . . ?
N2 Fe2 P5 174.16(5) . . ?
C37 Fe2 P5 93.41(6) . . ?
C24 Fe2 P5 105.09(6) . . ?
N2 Fe2 P6 90.12(5) . . ?
C37 Fe2 P6 89.37(5) . . ?
C24 Fe2 P6 82.35(5) . . ?
P5 Fe2 P6 92.93(2) . . ?
N2 Fe2 P4 85.75(5) . . ?
C37 Fe2 P4 102.67(5) . . ?
C24 Fe2 P4 84.31(5) . . ?
P5 Fe2 P4 92.37(2) . . ?
P6 Fe2 P4 166.53(2) . . ?
O2 S1 O3 115.22(11) . . ?
O2 S1 O1 115.36(11) . . ?
O3 S1 O1 113.99(12) . . ?
O2 S1 C47 103.64(11) . . ?
O3 S1 C47 104.16(11) . . ?
O1 S1 C47 102.15(11) . . ?
O5 S2 O4 115.36(10) . . ?
O5 S2 O6 114.84(9) . . ?
O4 S2 O6 115.73(10) . . ?
O5 S2 C48 102.99(10) . . ?
O4 S2 C48 102.84(10) . . ?
O6 S2 C48 102.26(9) . . ?
C16 P1 C15 99.76(11) . . ?
C16 P1 C17 99.81(11) . . ?
C15 P1 C17 103.71(11) . . ?
C16 P1 Fe1 115.96(8) . . ?
C15 P1 Fe1 118.25(7) . . ?
C17 P1 Fe1 116.45(8) . . ?
C20 P2 C19 97.34(12) . . ?
C20 P2 C18 98.60(12) . . ?
C19 P2 C18 98.70(11) . . ?
C20 P2 Fe1 120.79(8) . . ?
C19 P2 Fe1 119.57(8) . . ?
C18 P2 Fe1 117.26(8) . . ?
C21 P3 C22 99.98(11) . . ?
C21 P3 C23 105.22(10) . . ?
C22 P3 C23 100.27(11) . . ?
C21 P3 Fe1 117.35(8) . . ?
C22 P3 Fe1 116.35(8) . . ?
C23 P3 Fe1 115.21(8) . . ?
C38 P4 C39 99.35(10) . . ?
C38 P4 C40 105.15(10) . . ?
C39 P4 C40 99.46(10) . . ?
C38 P4 Fe2 118.99(7) . . ?
C39 P4 Fe2 117.27(7) . . ?
C40 P4 Fe2 113.86(7) . . ?
C43 P5 C41 97.17(10) . . ?
C43 P5 C42 100.23(10) . . ?
C41 P5 C42 98.77(10) . . ?
C43 P5 Fe2 119.12(7) . . ?
C41 P5 Fe2 121.69(7) . . ?
C42 P5 Fe2 115.65(7) . . ?
C44 P6 C45 100.41(10) . . ?
C44 P6 C46 102.93(10) . . ?
C45 P6 C46 99.59(10) . . ?
C44 P6 Fe2 118.79(7) . . ?
C45 P6 Fe2 114.33(7) . . ?
C46 P6 Fe2 117.74(7) . . ?
C7 N1 C8 120.90(17) . . ?
C7 N1 Fe1 119.55(14) . . ?
C8 N1 Fe1 119.51(14) . . ?
C30 N2 C31 121.59(17) . . ?
C30 N2 Fe2 119.30(13) . . ?
C31 N2 Fe2 119.11(12) . . ?
C2 C1 C6 114.37(18) . . ?
C2 C1 Fe1 134.26(16) . . ?
C6 C1 Fe1 111.36(14) . . ?
C3 C2 C1 122.6(2) . . ?
C4 C3 C2 120.3(2) . . ?
C5 C4 C3 120.2(2) . . ?
C4 C5 C6 118.8(2) . . ?
C5 C6 C1 123.6(2) . . ?
C5 C6 C7 122.37(19) . . ?
C1 C6 C7 114.02(18) . . ?
N1 C7 C6 114.74(18) . . ?
N1 C8 C9 107.91(18) . . ?
C10 C9 C14 122.8(2) . . ?
C10 C9 C8 119.7(2) . . ?
C14 C9 C8 117.51(19) . . ?
C11 C10 C9 119.6(2) . . ?
C12 C11 C10 119.5(2) . . ?
C11 C12 C13 120.4(2) . . ?
C12 C13 C14 123.1(2) . . ?
C13 C14 C9 114.5(2) . . ?
C13 C14 Fe1 132.55(17) . . ?
C9 C14 Fe1 112.93(15) . . ?
C25 C24 C29 115.31(17) . . ?
C25 C24 Fe2 133.80(15) . . ?
C29 C24 Fe2 110.86(13) . . ?
C26 C25 C24 121.9(2) . . ?
C27 C26 C25 121.3(2) . . ?
C28 C27 C26 119.1(2) . . ?
C27 C28 C29 119.7(2) . . ?
C28 C29 C24 122.69(19) . . ?
C28 C29 C30 122.75(19) . . ?
C24 C29 C30 114.55(17) . . ?
N2 C30 C29 115.01(18) . . ?
N2 C31 C32 107.43(16) . . ?
C33 C32 C37 122.89(18) . . ?
C33 C32 C31 119.77(18) . . ?
C37 C32 C31 117.35(16) . . ?
C34 C33 C32 119.99(19) . . ?
C33 C34 C35 119.09(19) . . ?
C34 C35 C36 120.4(2) . . ?
C35 C36 C37 122.98(19) . . ?
C36 C37 C32 114.60(17) . . ?
C36 C37 Fe2 132.71(15) . . ?
C32 C37 Fe2 111.93(13) . . ?
F1 C47 F2 106.5(2) . . ?
F1 C47 F3 108.2(2) . . ?
F2 C47 F3 106.0(2) . . ?
F1 C47 S1 111.47(18) . . ?
F2 C47 S1 112.55(19) . . ?
F3 C47 S1 111.75(17) . . ?
F5 C48 F6 107.08(17) . . ?
F5 C48 F4 107.31(17) . . ?
F6 C48 F4 106.71(17) . . ?
F5 C48 S2 111.55(15) . . ?
F6 C48 S2 112.14(15) . . ?
F4 C48 S2 111.74(15) . . ?

loop_
_geom_bond_atom_site_label_1
_geom_bond_atom_site_label_2
_geom_bond_distance
_geom_bond_site_symmetry_2
_geom_bond_publ_flag
Fe1 N1 1.9372(16) . ?
Fe1 C1 2.033(2) . ?
Fe1 C14 2.036(2) . ?
Fe1 P2 2.2959(6) . ?
Fe1 P1 2.2982(6) . ?
Fe1 P3 2.3133(6) . ?
Fe2 N2 1.9406(15) . ?
Fe2 C37 2.0444(18) . ?
Fe2 C24 2.0521(18) . ?
Fe2 P5 2.2728(6) . ?
Fe2 P6 2.3023(6) . ?
Fe2 P4 2.3179(6) . ?
S1 O2 1.4280(17) . ?
S1 O3 1.4297(18) . ?
S1 O1 1.4311(17) . ?
S1 C47 1.813(2) . ?
S2 O5 1.4367(16) . ?
S2 O4 1.4396(16) . ?
S2 O6 1.4405(16) . ?
S2 C48 1.827(2) . ?
P1 C16 1.818(2) . ?
P1 C15 1.819(2) . ?
P1 C17 1.822(2) . ?
P2 C20 1.831(2) . ?
P2 C19 1.838(2) . ?
P2 C18 1.837(2) . ?
P3 C21 1.819(2) . ?
P3 C22 1.823(2) . ?
P3 C23 1.823(2) . ?
P4 C38 1.816(2) . ?
P4 C39 1.817(2) . ?
P4 C40 1.825(2) . ?
P5 C43 1.828(2) . ?
P5 C41 1.835(2) . ?
P5 C42 1.835(2) . ?
P6 C44 1.816(2) . ?
P6 C45 1.819(2) . ?
P6 C46 1.822(2) . ?
F1 C47 1.313(3) . ?
F2 C47 1.321(3) . ?
F3 C47 1.324(3) . ?
F4 C48 1.339(2) . ?
F5 C48 1.330(2) . ?
F6 C48 1.337(2) . ?
N1 C7 1.292(3) . ?
N1 C8 1.464(3) . ?
N2 C30 1.294(2) . ?
N2 C31 1.452(2) . ?
C1 C2 1.398(3) . ?
C1 C6 1.422(3) . ?
C2 C3 1.392(3) . ?
C3 C4 1.382(4) . ?
C4 C5 1.371(3) . ?
C5 C6 1.396(3) . ?
C6 C7 1.439(3) . ?
C8 C9 1.494(3) . ?
C9 C10 1.395(3) . ?
C9 C14 1.413(3) . ?
C10 C11 1.390(4) . ?
C11 C12 1.365(4) . ?
C12 C13 1.389(3) . ?
C13 C14 1.405(3) . ?
C24 C25 1.398(3) . ?
C24 C29 1.416(3) . ?
C25 C26 1.395(3) . ?
C26 C27 1.382(3) . ?
C27 C28 1.372(3) . ?
C28 C29 1.408(3) . ?
C29 C30 1.436(3) . ?
C31 C32 1.489(3) . ?
C32 C33 1.395(3) . ?
C32 C37 1.414(3) . ?
C33 C34 1.384(3) . ?
C34 C35 1.382(3) . ?
C35 C36 1.392(3) . ?
C36 C37 1.403(3) . ?
